data_4104763
loop_
_publ_author_name
'Dorina F. Sava'
'Victor Ch. Kravtsov'
'Juergen Eckert'
'Jarrod F. Eubank'
'Farid Nouar'
'Mohamed Eddaoudi'

_publ_section_title
;
 Exceptional Stability and High Hydrogen Uptake in Hydrogen-Bonded
 Metal-Organic Cubes Possessing ACO and AST Zeolite-like Topologies
;
_journal_name_full 'Journal of the American Chemical Society'
_journal_page_first 10394
_journal_page_last 10396
_journal_paper_doi 10.1021/ja903287v
_journal_volume 131
_journal_year 2009
_chemical_formula_sum 'C65 H24 In8 N36 O50'
_chemical_formula_weight 3027.76
_chemical_name_systematic
; 
 ? 
;
_space_group_IT_number 223
_symmetry_cell_setting cubic
_symmetry_space_group_name_Hall '-P 4n 2 3'
_symmetry_space_group_name_H-M 'P m -3 n'
_atom_sites_solution_hydrogens geom
_atom_sites_solution_primary direct
_atom_sites_solution_secondary difmap
_audit_creation_method SHELXL-97
_cell_angle_alpha 90.00
_cell_angle_beta 90.00
_cell_angle_gamma 90.00
_cell_formula_units_Z 2
_cell_length_a 20.195(3)
_cell_length_b 20.195(3)
_cell_length_c 20.195(3)
_cell_measurement_temperature 293(2)
_cell_volume 8236(2)
_computing_structure_refinement 'SHELXL-97 (Sheldrick, 1997)'
_computing_structure_solution 'SHELXS-97 (Sheldrick, 1990)'
_diffrn_ambient_temperature 293(2)
_diffrn_measured_fraction_theta_full 0.996
_diffrn_measured_fraction_theta_max 0.996
_diffrn_radiation_monochromator graphite
_diffrn_radiation_source 'fine-focus sealed tube'
_diffrn_radiation_type MoK\a
_diffrn_radiation_wavelength 0.71073
_diffrn_reflns_av_R_equivalents 0.1354
_diffrn_reflns_av_sigmaI/netI 0.1212
_diffrn_reflns_limit_h_max 21
_diffrn_reflns_limit_h_min 0
_diffrn_reflns_limit_k_max 21
_diffrn_reflns_limit_k_min 0
_diffrn_reflns_limit_l_max 21
_diffrn_reflns_limit_l_min 0
_diffrn_reflns_number 5196
_diffrn_reflns_theta_full 21.97
_diffrn_reflns_theta_max 21.97
_diffrn_reflns_theta_min 2.02
_exptl_absorpt_coefficient_mu 1.169
_exptl_absorpt_correction_T_max 0.8921
_exptl_absorpt_correction_T_min 0.8921
_exptl_absorpt_correction_type multi-scan
_exptl_absorpt_process_details SADABS;(Sheldrick,2003)
_exptl_crystal_density_diffrn 1.221
_exptl_crystal_F_000 2916
_exptl_crystal_size_max 0.1
_exptl_crystal_size_mid 0.1
_exptl_crystal_size_min 0.1
_refine_diff_density_max 0.713
_refine_diff_density_min -0.360
_refine_diff_density_rms 0.113
_refine_ls_extinction_method none
_refine_ls_goodness_of_fit_ref 1.001
_refine_ls_hydrogen_treatment constr
_refine_ls_matrix_type full
_refine_ls_number_parameters 70
_refine_ls_number_reflns 936
_refine_ls_number_restraints 2
_refine_ls_restrained_S_all 1.000
_refine_ls_R_factor_all 0.1274
_refine_ls_R_factor_gt 0.0442
_refine_ls_shift/su_max 0.002
_refine_ls_shift/su_mean 0.000
_refine_ls_structure_factor_coef Fsqd
_refine_ls_weighting_details
; calc 
 [0.00000+1.00000exp(2.50(sin\q/\l)^2^)]/ 
   [\s^2^(Fo^2^)+0.0000+0.0000*P+(0.0245P)^2^+0.0000sin\q/\l] 
 where P = 0.33333Fo^2^ + 0.66667Fc^2^ 
;
_refine_ls_weighting_scheme calc
_refine_ls_wR_factor_gt 0.0779
_refine_ls_wR_factor_ref 0.0868
_reflns_number_gt 385
_reflns_number_total 936
_reflns_threshold_expression >2sigma(I)
_cod_data_source_file ja903287v_si_001.cif
_cod_data_source_block MOC-2
_cod_original_cell_volume 8235.8(18)
_cod_database_code 4104763

loop_
_symmetry_equiv_pos_as_xyz
'x, y, z'
'-x, -y, z'
'-x, y, -z'
'x, -y, -z'
'z, x, y'
'z, -x, -y'
'-z, -x, y'
'-z, x, -y'
'y, z, x'
'-y, z, -x'
'y, -z, -x'
'-y, -z, x'
'y+1/2, x+1/2, -z+1/2'
'-y+1/2, -x+1/2, -z+1/2'
'y+1/2, -x+1/2, z+1/2'
'-y+1/2, x+1/2, z+1/2'
'x+1/2, z+1/2, -y+1/2'
'-x+1/2, z+1/2, y+1/2'
'-x+1/2, -z+1/2, -y+1/2'
'x+1/2, -z+1/2, y+1/2'
'z+1/2, y+1/2, -x+1/2'
'z+1/2, -y+1/2, x+1/2'
'-z+1/2, y+1/2, x+1/2'
'-z+1/2, -y+1/2, -x+1/2'
'-x, -y, -z'
'x, y, -z'
'x, -y, z'
'-x, y, z'
'-z, -x, -y'
'-z, x, y'
'z, x, -y'
'z, -x, y'
'-y, -z, -x'
'y, -z, x'
'-y, z, x'
'y, z, -x'
'-y-1/2, -x-1/2, z-1/2'
'y-1/2, x-1/2, z-1/2'
'-y-1/2, x-1/2, -z-1/2'
'y-1/2, -x-1/2, -z-1/2'
'-x-1/2, -z-1/2, y-1/2'
'x-1/2, -z-1/2, -y-1/2'
'x-1/2, z-1/2, y-1/2'
'-x-1/2, z-1/2, -y-1/2'
'-z-1/2, -y-1/2, x-1/2'
'-z-1/2, y-1/2, -x-1/2'
'z-1/2, -y-1/2, -x-1/2'
'z-1/2, y-1/2, x-1/2'

loop_
_atom_site_label
_atom_site_type_symbol
_atom_site_fract_x
_atom_site_fract_y
_atom_site_fract_z
_atom_site_U_iso_or_equiv
_atom_site_adp_type
_atom_site_occupancy
_atom_site_symmetry_multiplicity
_atom_site_calc_flag
_atom_site_refinement_flags
_atom_site_disorder_assembly
_atom_site_disorder_group
In1 In 0.66529(2) 0.66529(2) 0.66529(2) 0.0376(3) Uani 1 3 d S . .
N1 N 0.6740(4) 0.6648(4) 0.5562(3) 0.0404(17) Uani 1 1 d . . .
O1 O 0.7679(3) 0.6937(3) 0.6462(3) 0.071(2) Uani 1 1 d . . .
O2 O 0.8431(3) 0.7234(4) 0.5669(3) 0.102(3) Uani 1 1 d . . .
C1 C 0.7846(5) 0.7017(5) 0.5853(5) 0.054(3) Uani 1 1 d . . .
C2 C 0.7348(4) 0.6846(4) 0.5344(4) 0.038(2) Uani 1 1 d . . .
C3 C 0.6391(7) 0.6541(8) 0.5000 0.039(4) Uani 1 2 d S . .
H3 H 0.5951 0.6405 0.5000 0.047 Uiso 1 2 calc SR . .
N1S N 0.5000 0.5000 0.5000 0.038(15) Uiso 0.66 24 d SP . .
N2S N 0.5000 0.5000 0.564(3) 0.069(19) Uiso 0.25 4 d SP . .
N3S N 0.5288(15) 0.5288(15) 0.5288(15) 0.09(3) Uiso 0.22 3 d SP . .
N1G N 0.702(6) 0.865(6) 0.5000 0.150 Uiso 0.142(13) 2 d SPD . .
N2G N 0.760(6) 0.876(6) 0.5000 0.150 Uiso 0.142(13) 2 d SPD . .
N3G N 1.0000 0.741(6) 0.5000 0.150 Uiso 0.115(18) 4 d SPD . .
N4G N 1.0000 0.706(4) 0.452(4) 0.150 Uiso 0.058(9) 2 d SPD . .
O1F O 0.7605 0.482(4) 0.489(4) 0.150 Uiso 0.059(3) 1 d PR A -1
C1F C 0.8174 0.505(4) 0.483(4) 0.150 Uiso 0.059(3) 1 d PR A -1
H1F H 0.8302 0.5195 0.4410 0.180 Uiso 0.059(3) 1 d PR A -1
N1F N 0.8603 0.510(4) 0.532(4) 0.150 Uiso 0.059(3) 1 d PR A -1
C2F C 0.9256 0.540(4) 0.522(4) 0.150 Uiso 0.059(3) 1 d PR A -1
H2F1 H 0.9581 0.5055 0.5172 0.225 Uiso 0.059(3) 1 d PR A -1
H2F2 H 0.9365 0.5670 0.5594 0.225 Uiso 0.059(3) 1 d PR A -1
H2F3 H 0.9252 0.5667 0.4826 0.225 Uiso 0.059(3) 1 d PR A -1
C3F C 0.8417 0.491(4) 0.598(4) 0.150 Uiso 0.059(3) 1 d PR A -1
H3F1 H 0.7980 0.4725 0.5980 0.225 Uiso 0.059(3) 1 d PR A -1
H3F2 H 0.8422 0.5295 0.6266 0.225 Uiso 0.059(3) 1 d PR A -1
H3F3 H 0.8726 0.4591 0.6149 0.225 Uiso 0.059(3) 1 d PR A -1

loop_
_atom_site_aniso_label
_atom_site_aniso_U_11
_atom_site_aniso_U_22
_atom_site_aniso_U_33
_atom_site_aniso_U_23
_atom_site_aniso_U_13
_atom_site_aniso_U_12
In1 0.0376(3) 0.0376(3) 0.0376(3) 0.0021(3) 0.0021(3) 0.0021(3)
N1 0.028(6) 0.054(7) 0.039(3) -0.005(6) 0.008(5) -0.007(4)
O1 0.051(4) 0.108(6) 0.052(5) 0.006(4) -0.005(4) 0.005(4)
O2 0.059(6) 0.194(9) 0.053(5) 0.000(5) 0.004(4) -0.036(6)
C1 0.031(7) 0.091(9) 0.042(7) 0.007(7) 0.002(6) -0.004(6)
C2 0.031(5) 0.048(6) 0.034(5) -0.008(4) -0.009(4) -0.003(4)
C3 0.031(9) 0.046(11) 0.040(7) 0.000 0.000 0.005(8)

loop_
_atom_type_symbol
_atom_type_description
_atom_type_scat_dispersion_real
_atom_type_scat_dispersion_imag
_atom_type_scat_source
C C 0.0033 0.0016 'International Tables Vol C Tables 4.2.6.8 and 6.1.1.4'
H H 0.0000 0.0000 'International Tables Vol C Tables 4.2.6.8 and 6.1.1.4'
N N 0.0061 0.0033 'International Tables Vol C Tables 4.2.6.8 and 6.1.1.4'
O O 0.0106 0.0060 'International Tables Vol C Tables 4.2.6.8 and 6.1.1.4'
In In -0.7276 1.3100 'International Tables Vol C Tables 4.2.6.8 and 6.1.1.4'

loop_
_geom_angle_atom_site_label_1
_geom_angle_atom_site_label_2
_geom_angle_atom_site_label_3
_geom_angle
_geom_angle_site_symmetry_1
_geom_angle_site_symmetry_3
O1 In1 O1 87.9(2) 5 .
O1 In1 O1 87.9(2) 5 9
O1 In1 O1 87.9(2) . 9
O1 In1 N1 75.5(2) 5 5
O1 In1 N1 157.5(3) . 5
O1 In1 N1 106.2(3) 9 5
O1 In1 N1 106.2(3) 5 .
O1 In1 N1 75.5(2) . .
O1 In1 N1 157.5(3) 9 .
N1 In1 N1 94.3(2) 5 .
O1 In1 N1 157.5(3) 5 9
O1 In1 N1 106.2(3) . 9
O1 In1 N1 75.5(2) 9 9
N1 In1 N1 94.3(2) 5 9
N1 In1 N1 94.3(2) . 9
C3 N1 C2 104.2(7) . .
C3 N1 In1 142.6(6) . .
C2 N1 In1 113.1(5) . .
C1 O1 In1 116.8(6) . .
O1 C1 O2 123.2(9) . .
O1 C1 C2 117.2(9) . .
O2 C1 C2 119.6(9) . .
N1 C2 C2 108.8(4) . 26_556
N1 C2 C1 117.2(8) . .
C2 C2 C1 134.0(6) 26_556 .
N1 C3 N1 113.9(10) 26_556 .
N3S N1S N3S 70.529(9) 3_656 26_556
N3S N1S N3S 70.53(3) 3_656 25_666
N3S N1S N3S 109.471(5) 26_556 25_666
N3S N1S N3S 109.471(6) 3_656 4_566
N3S N1S N3S 70.529(3) 26_556 4_566
N3S N1S N3S 70.529(3) 25_666 4_566
N3S N1S N3S 109.47(3) 3_656 .
N3S N1S N3S 70.529(8) 26_556 .
N3S N1S N3S 180(6) 25_666 .
N3S N1S N3S 109.47(3) 4_566 .
N3S N1S N3S 70.529(14) 3_656 28_655
N3S N1S N3S 109.471(16) 26_556 28_655
N3S N1S N3S 109.471(6) 25_666 28_655
N3S N1S N3S 180(3) 4_566 28_655
N3S N1S N3S 70.529(7) . 28_655
N3S N1S N3S 180(3) 3_656 27_565
N3S N1S N3S 109.47(3) 26_556 27_565
N3S N1S N3S 109.471(2) 25_666 27_565
N3S N1S N3S 70.529(8) 4_566 27_565
N3S N1S N3S 70.529(2) . 27_565
N3S N1S N3S 109.471(6) 28_655 27_565
N3S N1S N3S 109.471(3) 3_656 2_665
N3S N1S N3S 180(3) 26_556 2_665
N3S N1S N3S 70.53(3) 25_666 2_665
N3S N1S N3S 109.471(9) 4_566 2_665
N3S N1S N3S 109.471(4) . 2_665
N3S N1S N3S 70.53(3) 28_655 2_665
N3S N1S N3S 70.53(2) 27_565 2_665
N3S N1S N2S 54.736(2) 3_656 25_666
N3S N1S N2S 54.736(4) 26_556 25_666
N3S N1S N2S 54.736(8) 25_666 25_666
N3S N1S N2S 54.736(4) 4_566 25_666
N3S N1S N2S 125.264(17) . 25_666
N3S N1S N2S 125.265(5) 28_655 25_666
N3S N1S N2S 125.264(5) 27_565 25_666
N3S N1S N2S 125.264(15) 2_665 25_666
N3S N1S N2S 54.736(12) 3_656 9
N3S N1S N2S 54.736(9) 26_556 9
N3S N1S N2S 125.265(6) 25_666 9
N3S N1S N2S 125.265(16) 4_566 9
N3S N1S N2S 54.736(9) . 9
N3S N1S N2S 54.736(12) 28_655 9
N3S N1S N2S 125.264(17) 27_565 9
N3S N1S N2S 125.264(9) 2_665 9
N2S N1S N2S 90.0 25_666 9
N3S N1S N2S 125.264(6) 3_656 .
N3S N1S N2S 125.264(18) 26_556 .
N3S N1S N2S 125.26(2) 25_666 .
N3S N1S N2S 125.264(5) 4_566 .
N3S N1S N2S 54.736(3) . .
N3S N1S N2S 54.735(1) 28_655 .
N3S N1S N2S 54.735(4) 27_565 .
N3S N1S N2S 54.736(10) 2_665 .
N2S N1S N2S 180.000(11) 25_666 .
N2S N1S N2S 90.000(4) 9 .
N3S N1S N2S 54.736(9) 3_656 29_666
N3S N1S N2S 125.265(7) 26_556 29_666
N3S N1S N2S 54.736(10) 25_666 29_666
N3S N1S N2S 125.264(13) 4_566 29_666
N3S N1S N2S 125.264(7) . 29_666
N3S N1S N2S 54.736(9) 28_655 29_666
N3S N1S N2S 125.264(13) 27_565 29_666
N3S N1S N2S 54.736(10) 2_665 29_666
N2S N1S N2S 90.000(19) 25_666 29_666
N2S N1S N2S 90.000(14) 9 29_666
N2S N1S N2S 90.000(19) . 29_666
N3S N2S N3S 65(5) 28_655 2_665
N3S N2S N3S 99(9) 28_655 27_565
N3S N2S N3S 65(5) 2_665 27_565
N3S N2S N3S 65(5) 28_655 .
N3S N2S N3S 99(9) 2_665 .
N3S N2S N3S 65(5) 27_565 .
N3S N2S N1S 49(4) 28_655 .
N3S N2S N1S 49(4) 2_665 .
N3S N2S N1S 49(4) 27_565 .
N3S N2S N1S 49(4) . .
N3S N2S N2S 32.9(17) 28_655 9
N3S N2S N2S 85(4) 2_665 9
N3S N2S N2S 85(4) 27_565 9
N3S N2S N2S 32.9(17) . 9
N1S N2S N2S 45.000(3) . 9
N3S N2S N2S 85(4) 28_655 33_666
N3S N2S N2S 32.9(17) 2_665 33_666
N3S N2S N2S 32.9(17) 27_565 33_666
N3S N2S N2S 85(4) . 33_666
N1S N2S N2S 45.000(3) . 33_666
N2S N2S N2S 90.000(3) 9 33_666
N3S N2S N2S 32.9(17) 28_655 29_666
N3S N2S N2S 32.9(17) 2_665 29_666
N3S N2S N2S 85(4) 27_565 29_666
N3S N2S N2S 85(4) . 29_666
N1S N2S N2S 45.0 . 29_666
N2S N2S N2S 60.000(4) 9 29_666
N2S N2S N2S 60.000(5) 33_666 29_666
N3S N2S N2S 85(4) 28_655 5
N3S N2S N2S 85(4) 2_665 5
N3S N2S N2S 32.9(17) 27_565 5
N3S N2S N2S 32.9(17) . 5
N1S N2S N2S 45.000(5) . 5
N2S N2S N2S 60.000(8) 9 5
N2S N2S N2S 60.000(8) 33_666 5
N2S N2S N2S 90.000(5) 29_666 5
N1S N3S N2S 76(4) . 9
N1S N3S N2S 76(4) . .
N2S N3S N2S 114(3) 9 .
N1S N3S N2S 76(4) . 5
N2S N3S N2S 114(3) 9 5
N2S N3S N2S 114(3) . 5
N1S N3S N3S 54.736(8) . 26_556
N2S N3S N3S 58(2) 9 26_556
N2S N3S N3S 131(4) . 26_556
N2S N3S N3S 58(2) 5 26_556
N1S N3S N3S 54.736(4) . 28_655
N2S N3S N3S 58(2) 9 28_655
N2S N3S N3S 58(2) . 28_655
N2S N3S N3S 131(4) 5 28_655
N3S N3S N3S 90.000(4) 26_556 28_655
N1S N3S N3S 54.736(6) . 27_565
N2S N3S N3S 131(4) 9 27_565
N2S N3S N3S 58(2) . 27_565
N2S N3S N3S 58(2) 5 27_565
N3S N3S N3S 90.000(7) 26_556 27_565
N3S N3S N3S 90.000(17) 28_655 27_565
N1S N3S N3S 35.264(3) . 3_656
N2S N3S N3S 41(4) 9 3_656
N2S N3S N3S 95(4) . 3_656
N2S N3S N3S 95(4) 5 3_656
N3S N3S N3S 45.000(5) 26_556 3_656
N3S N3S N3S 45.000(9) 28_655 3_656
N3S N3S N3S 90.000(6) 27_565 3_656
N1S N3S N3S 35.264(2) . 4_566
N2S N3S N3S 95(4) 9 4_566
N2S N3S N3S 95(4) . 4_566
N2S N3S N3S 41(4) 5 4_566
N3S N3S N3S 45.000(5) 26_556 4_566
N3S N3S N3S 90.000(8) 28_655 4_566
N3S N3S N3S 45.000(1) 27_565 4_566
N3S N3S N3S 60.000(4) 3_656 4_566
N1S N3S N3S 35.264(5) . 2_665
N2S N3S N3S 95(4) 9 2_665
N2S N3S N3S 41(4) . 2_665
N2S N3S N3S 95(4) 5 2_665
N3S N3S N3S 90.000(5) 26_556 2_665
N3S N3S N3S 45.000(4) 28_655 2_665
N3S N3S N3S 45.000(6) 27_565 2_665
N3S N3S N3S 60.0 3_656 2_665
N3S N3S N3S 60.000(1) 4_566 2_665
N3G N3G N4G 126(7) 45_775 .
N3G N3G N4G 126(7) 45_775 26_556
N4G N3G N4G 107(10) . 26_556
N3G N3G N4G 42(4) 45_775 45_775
N4G N3G N4G 116(5) . 45_775
N4G N3G N4G 116(5) 26_556 45_775
N3G N3G N4G 42(4) 45_775 22_564
N4G N3G N4G 116(5) . 22_564
N4G N3G N4G 116(5) 26_556 22_564
N4G N3G N4G 84(9) 45_775 22_564
N3G N4G N3G 12(7) . 45_775
O1F C1F N1F 123.8 . .
C1F N1F C3F 120.3 . .
C1F N1F C2F 121.7 . .
C3F N1F C2F 117.8 . .

loop_
_geom_bond_atom_site_label_1
_geom_bond_atom_site_label_2
_geom_bond_distance
_geom_bond_site_symmetry_2
In1 O1 2.184(7) 5
In1 O1 2.184(7) .
In1 O1 2.184(7) 9
In1 N1 2.211(6) 5
In1 N1 2.211(6) .
In1 N1 2.211(6) 9
N1 C3 1.353(8) .
N1 C2 1.364(9) .
O1 C1 1.287(10) .
O2 C1 1.314(11) .
C1 C2 1.480(11) .
C2 C2 1.388(15) 26_556
C3 N1 1.353(8) 26_556
N1S N3S 1.01(5) 3_656
N1S N3S 1.01(5) 26_556
N1S N3S 1.01(5) 25_666
N1S N3S 1.01(5) 4_566
N1S N3S 1.01(5) .
N1S N3S 1.01(5) 28_655
N1S N3S 1.01(5) 27_565
N1S N3S 1.01(5) 2_665
N1S N2S 1.29(6) 25_666
N1S N2S 1.29(6) 9
N1S N2S 1.29(6) .
N1S N2S 1.29(6) 29_666
N2S N3S 1.08(3) 28_655
N2S N3S 1.08(3) 2_665
N2S N3S 1.08(3) 27_565
N2S N3S 1.08(3) .
N2S N2S 1.82(9) 9
N2S N2S 1.82(9) 33_666
N2S N2S 1.82(9) 29_666
N2S N2S 1.82(9) 5
N3S N2S 1.08(3) 9
N3S N2S 1.08(3) 5
N3S N3S 1.16(6) 26_556
N3S N3S 1.16(6) 28_655
N3S N3S 1.16(6) 27_565
N3S N3S 1.65(8) 3_656
N3S N3S 1.65(8) 4_566
N3S N3S 1.65(8) 2_665
N1G N2G 1.20(2) .
N3G N3G 0.4(2) 45_775
N3G N4G 1.20(2) .
N3G N4G 1.20(2) 26_556
N3G N4G 1.44(15) 45_775
N3G N4G 1.44(15) 22_564
N4G N3G 1.44(15) 45_775
O1F C1F 1.2441 .
C1F N1F 1.3168 .
N1F C3F 1.4518 .
N1F C2F 1.4618 .
